data_1512717
loop_
_publ_author_name
'Julia Torres'
'Javier Gonzalez-Platas'
'Joaquin Sanchiz'
'Jorge Castiglioni'
'Sixto Dominguez'
'Carlos Kremer'

_publ_section_title
;
 Cation effect on the crystal structure of polynuclear complexes with
 2,2'-oxydiacetate as bridging ligand
;
_journal_name_full
;
Inorganica Chimica Acta
;
_journal_page_first 196
_journal_page_last 202
_journal_volume 393
_journal_year 2012
_chemical_formula_moiety '2(C12 H12 Ca Dy O15), Ca H12 O6, 3(H2 O)'
_chemical_formula_sum 'C24 H42 Ca3 Dy2 O39'
_chemical_formula_weight 1399.82
_chemical_name_systematic
;
Hexaaquacalcium bis(\m~3~-oxydiacetato)calciumdysprosiumate trihydrate 
;
_space_group_crystal_system cubic
_space_group_IT_number 228
_space_group_name_H-M_alt 'F d -3 c'
_symmetry_space_group_name_Hall '-F 4ud 2vw 3'
_symmetry_space_group_name_H-M 'F d -3 c :2'
_atom_sites_solution_hydrogens geom
_atom_sites_solution_primary direct
_atom_sites_solution_secondary difmap
_cell_angle_alpha 90.00
_cell_angle_beta 90.00
_cell_angle_gamma 90.00
_cell_formula_units_Z 16
_cell_length_a 26.4754(6)
_cell_length_b 26.4754(6)
_cell_length_c 26.4754(6)
_cell_measurement_reflns_used 1273
_cell_measurement_temperature 293(2)
_cell_measurement_theta_max 71.3054
_cell_measurement_theta_min 4.7203
_cell_volume 18557.8(7)
_computing_cell_refinement
;
CrysAlisPro, Agilent Technologies,
Version 1.171.35.19 (release 27-10-2011 CrysAlis171 .NET)
(compiled Oct 27 2011,15:02:11)
;
_computing_data_collection
;
CrysAlisPro, Agilent Technologies,
Version 1.171.35.19 (release 27-10-2011 CrysAlis171 .NET)
(compiled Oct 27 2011,15:02:11)
;
_computing_data_reduction
;
CrysAlisPro, Agilent Technologies,
Version 1.171.35.19 (release 27-10-2011 CrysAlis171 .NET)
(compiled Oct 27 2011,15:02:11)
;
_computing_molecular_graphics
;
O. V. Dolomanov, L. J. Bourhis, R. J. Gildea, J. A. K. Howard and H. Puschmann,
OLEX2: a complete structure solution, refinement and analysis program.
J. Appl. Cryst. (2009). 42, 339-341.
;
_computing_publication_material
;
O. V. Dolomanov, L. J. Bourhis, R. J. Gildea, J. A. K. Howard and H. Puschmann,
OLEX2: a complete structure solution, refinement and analysis program.
J. Appl. Cryst. (2009). 42, 339-341.
;
_computing_structure_refinement
;
SHELXL, G.M. Sheldrick, Acta Cryst.
2008). A64, 112-122
;
_computing_structure_solution 'Sir2011 (Burla et al., J. Appl. Cryst. 45, 2012)'
_diffrn_ambient_temperature 293(2)
_diffrn_detector_area_resol_mean 10.5953
_diffrn_measured_fraction_theta_full 0.999
_diffrn_measured_fraction_theta_max 0.992
_diffrn_measurement_details
;
  1 omega    5.00   49.00   1.0000    4.0000
omega____ theta____ kappa____ phi______ frames
    -        0.0000  -99.0000   90.0000 44

  2 omega -108.00  -49.00   1.0000  100.0000
omega____ theta____ kappa____ phi______ frames
    -      -70.5000 -167.0000   22.0000 59

  3 omega   84.00  176.00   1.0000  100.0000
omega____ theta____ kappa____ phi______ frames
    -      110.5679   25.0000 -180.0000 92
;
_diffrn_measurement_device_type 'SuperNova, Dual, Cu at zero, Atlas'
_diffrn_measurement_method '\w scans'
_diffrn_orient_matrix_UB_11 0.0483189000
_diffrn_orient_matrix_UB_12 -0.0320708000
_diffrn_orient_matrix_UB_13 0.0046132000
_diffrn_orient_matrix_UB_21 -0.0213481000
_diffrn_orient_matrix_UB_22 -0.0249775000
_diffrn_orient_matrix_UB_23 0.0479446000
_diffrn_orient_matrix_UB_31 -0.0243505000
_diffrn_orient_matrix_UB_32 -0.0415572000
_diffrn_orient_matrix_UB_33 -0.0327878000
_diffrn_radiation_monochromator mirror
_diffrn_radiation_type 'Cu K\a'
_diffrn_radiation_wavelength 1.5418
_diffrn_reflns_av_R_equivalents 0.0099
_diffrn_reflns_av_unetI/netI 0.0080
_diffrn_reflns_limit_h_max 32
_diffrn_reflns_limit_h_min -26
_diffrn_reflns_limit_k_max 12
_diffrn_reflns_limit_k_min -27
_diffrn_reflns_limit_l_max 23
_diffrn_reflns_limit_l_min -20
_diffrn_reflns_number 3225
_diffrn_reflns_theta_full 66.97
_diffrn_reflns_theta_max 71.45
_diffrn_reflns_theta_min 4.72
_diffrn_source 'SuperNova (Cu) X-ray Source'
_exptl_absorpt_coefficient_mu 20.981
_exptl_absorpt_correction_T_max 0.213
_exptl_absorpt_correction_T_min 0.103
_exptl_absorpt_correction_type analytical
_exptl_absorpt_process_details
;
CrysAlisPro, Agilent Technologies,
Version 1.171.35.19 (release 27-10-2011 CrysAlis171 .NET)
(compiled Oct 27 2011,15:02:11)
Analytical numeric absorption correction using a multifaceted crystal
            model based on expressions derived by R.C. Clark & J.S. Reid.
(Clark, R. C. & Reid, J. S. (1995). Acta Cryst. A51, 887-897)
;
_exptl_crystal_colour colourless
_exptl_crystal_density_diffrn 2.004
_exptl_crystal_density_method 'not measured'
_exptl_crystal_description prism
_exptl_crystal_F_000 11040
_exptl_crystal_size_max 0.1626
_exptl_crystal_size_mid 0.1437
_exptl_crystal_size_min 0.1386
_refine_diff_density_max 0.480
_refine_diff_density_min -0.568
_refine_diff_density_rms 0.075
_refine_ls_extinction_method none
_refine_ls_goodness_of_fit_ref 1.236
_refine_ls_hydrogen_treatment constr
_refine_ls_matrix_type full
_refine_ls_number_parameters 57
_refine_ls_number_reflns 757
_refine_ls_number_restraints 0
_refine_ls_restrained_S_all 1.236
_refine_ls_R_factor_all 0.0358
_refine_ls_R_factor_gt 0.0318
_refine_ls_shift/su_max 0.000
_refine_ls_shift/su_mean 0.000
_refine_ls_structure_factor_coef Fsqd
_refine_ls_weighting_details 'calc w=1/[\s^2^(Fo^2^)+(0.0404P)^2^+92.8769P] where P=(Fo^2^+2Fc^2^)/3'
_refine_ls_weighting_scheme calc
_refine_ls_wR_factor_gt 0.0946
_refine_ls_wR_factor_ref 0.1000
_reflns_number_gt 654
_reflns_number_total 757
_reflns_threshold_expression >2sigma(I)
_cod_data_source_file ICA-2013-394-196-202-1.cif
_cod_data_source_block DyCaODA
_cod_original_cell_volume 18557.7(8)
_cod_database_code 1512717

loop_
_space_group_symop_id
_space_group_symop_operation_xyz
1 'x, y, z'
2 '-x+1/4, -y+3/4, z+1/2'
3 '-x+3/4, y+1/2, -z+1/4'
4 'x+1/2, -y+1/4, -z+3/4'
5 'z, x, y'
6 'z+1/2, -x+1/4, -y+3/4'
7 '-z+1/4, -x+3/4, y+1/2'
8 '-z+3/4, x+1/2, -y+1/4'
9 'y, z, x'
10 '-y+3/4, z+1/2, -x+1/4'
11 'y+1/2, -z+1/4, -x+3/4'
12 '-y+1/4, -z+3/4, x+1/2'
13 'y+3/4, x+1/4, -z'
14 '-y+1/2, -x+1/2, -z+1/2'
15 'y+1/4, -x, z+3/4'
16 '-y, x+3/4, z+1/4'
17 'x+3/4, z+1/4, -y'
18 '-x, z+3/4, y+1/4'
19 '-x+1/2, -z+1/2, -y+1/2'
20 'x+1/4, -z, y+3/4'
21 'z+3/4, y+1/4, -x'
22 'z+1/4, -y, x+3/4'
23 '-z, y+3/4, x+1/4'
24 '-z+1/2, -y+1/2, -x+1/2'
25 'x, y+1/2, z+1/2'
26 '-x+1/4, -y+5/4, z+1'
27 '-x+3/4, y+1, -z+3/4'
28 'x+1/2, -y+3/4, -z+5/4'
29 'z, x+1/2, y+1/2'
30 'z+1/2, -x+3/4, -y+5/4'
31 '-z+1/4, -x+5/4, y+1'
32 '-z+3/4, x+1, -y+3/4'
33 'y, z+1/2, x+1/2'
34 '-y+3/4, z+1, -x+3/4'
35 'y+1/2, -z+3/4, -x+5/4'
36 '-y+1/4, -z+5/4, x+1'
37 'y+3/4, x+3/4, -z+1/2'
38 '-y+1/2, -x+1, -z+1'
39 'y+1/4, -x+1/2, z+5/4'
40 '-y, x+5/4, z+3/4'
41 'x+3/4, z+3/4, -y+1/2'
42 '-x, z+5/4, y+3/4'
43 '-x+1/2, -z+1, -y+1'
44 'x+1/4, -z+1/2, y+5/4'
45 'z+3/4, y+3/4, -x+1/2'
46 'z+1/4, -y+1/2, x+5/4'
47 '-z, y+5/4, x+3/4'
48 '-z+1/2, -y+1, -x+1'
49 'x+1/2, y, z+1/2'
50 '-x+3/4, -y+3/4, z+1'
51 '-x+5/4, y+1/2, -z+3/4'
52 'x+1, -y+1/4, -z+5/4'
53 'z+1/2, x, y+1/2'
54 'z+1, -x+1/4, -y+5/4'
55 '-z+3/4, -x+3/4, y+1'
56 '-z+5/4, x+1/2, -y+3/4'
57 'y+1/2, z, x+1/2'
58 '-y+5/4, z+1/2, -x+3/4'
59 'y+1, -z+1/4, -x+5/4'
60 '-y+3/4, -z+3/4, x+1'
61 'y+5/4, x+1/4, -z+1/2'
62 '-y+1, -x+1/2, -z+1'
63 'y+3/4, -x, z+5/4'
64 '-y+1/2, x+3/4, z+3/4'
65 'x+5/4, z+1/4, -y+1/2'
66 '-x+1/2, z+3/4, y+3/4'
67 '-x+1, -z+1/2, -y+1'
68 'x+3/4, -z, y+5/4'
69 'z+5/4, y+1/4, -x+1/2'
70 'z+3/4, -y, x+5/4'
71 '-z+1/2, y+3/4, x+3/4'
72 '-z+1, -y+1/2, -x+1'
73 'x+1/2, y+1/2, z'
74 '-x+3/4, -y+5/4, z+1/2'
75 '-x+5/4, y+1, -z+1/4'
76 'x+1, -y+3/4, -z+3/4'
77 'z+1/2, x+1/2, y'
78 'z+1, -x+3/4, -y+3/4'
79 '-z+3/4, -x+5/4, y+1/2'
80 '-z+5/4, x+1, -y+1/4'
81 'y+1/2, z+1/2, x'
82 '-y+5/4, z+1, -x+1/4'
83 'y+1, -z+3/4, -x+3/4'
84 '-y+3/4, -z+5/4, x+1/2'
85 'y+5/4, x+3/4, -z'
86 '-y+1, -x+1, -z+1/2'
87 'y+3/4, -x+1/2, z+3/4'
88 '-y+1/2, x+5/4, z+1/4'
89 'x+5/4, z+3/4, -y'
90 '-x+1/2, z+5/4, y+1/4'
91 '-x+1, -z+1, -y+1/2'
92 'x+3/4, -z+1/2, y+3/4'
93 'z+5/4, y+3/4, -x'
94 'z+3/4, -y+1/2, x+3/4'
95 '-z+1/2, y+5/4, x+1/4'
96 '-z+1, -y+1, -x+1/2'
97 '-x, -y, -z'
98 'x-1/4, y-3/4, -z-1/2'
99 'x-3/4, -y-1/2, z-1/4'
100 '-x-1/2, y-1/4, z-3/4'
101 '-z, -x, -y'
102 '-z-1/2, x-1/4, y-3/4'
103 'z-1/4, x-3/4, -y-1/2'
104 'z-3/4, -x-1/2, y-1/4'
105 '-y, -z, -x'
106 'y-3/4, -z-1/2, x-1/4'
107 '-y-1/2, z-1/4, x-3/4'
108 'y-1/4, z-3/4, -x-1/2'
109 '-y-3/4, -x-1/4, z'
110 'y-1/2, x-1/2, z-1/2'
111 '-y-1/4, x, -z-3/4'
112 'y, -x-3/4, -z-1/4'
113 '-x-3/4, -z-1/4, y'
114 'x, -z-3/4, -y-1/4'
115 'x-1/2, z-1/2, y-1/2'
116 '-x-1/4, z, -y-3/4'
117 '-z-3/4, -y-1/4, x'
118 '-z-1/4, y, -x-3/4'
119 'z, -y-3/4, -x-1/4'
120 'z-1/2, y-1/2, x-1/2'
121 '-x, -y+1/2, -z+1/2'
122 'x-1/4, y-1/4, -z'
123 'x-3/4, -y, z+1/4'
124 '-x-1/2, y+1/4, z-1/4'
125 '-z, -x+1/2, -y+1/2'
126 '-z-1/2, x+1/4, y-1/4'
127 'z-1/4, x-1/4, -y'
128 'z-3/4, -x, y+1/4'
129 '-y, -z+1/2, -x+1/2'
130 'y-3/4, -z, x+1/4'
131 '-y-1/2, z+1/4, x-1/4'
132 'y-1/4, z-1/4, -x'
133 '-y-3/4, -x+1/4, z+1/2'
134 'y-1/2, x, z'
135 '-y-1/4, x+1/2, -z-1/4'
136 'y, -x-1/4, -z+1/4'
137 '-x-3/4, -z+1/4, y+1/2'
138 'x, -z-1/4, -y+1/4'
139 'x-1/2, z, y'
140 '-x-1/4, z+1/2, -y-1/4'
141 '-z-3/4, -y+1/4, x+1/2'
142 '-z-1/4, y+1/2, -x-1/4'
143 'z, -y-1/4, -x+1/4'
144 'z-1/2, y, x'
145 '-x+1/2, -y, -z+1/2'
146 'x+1/4, y-3/4, -z'
147 'x-1/4, -y-1/2, z+1/4'
148 '-x, y-1/4, z-1/4'
149 '-z+1/2, -x, -y+1/2'
150 '-z, x-1/4, y-1/4'
151 'z+1/4, x-3/4, -y'
152 'z-1/4, -x-1/2, y+1/4'
153 '-y+1/2, -z, -x+1/2'
154 'y-1/4, -z-1/2, x+1/4'
155 '-y, z-1/4, x-1/4'
156 'y+1/4, z-3/4, -x'
157 '-y-1/4, -x-1/4, z+1/2'
158 'y, x-1/2, z'
159 '-y+1/4, x, -z-1/4'
160 'y+1/2, -x-3/4, -z+1/4'
161 '-x-1/4, -z-1/4, y+1/2'
162 'x+1/2, -z-3/4, -y+1/4'
163 'x, z-1/2, y'
164 '-x+1/4, z, -y-1/4'
165 '-z-1/4, -y-1/4, x+1/2'
166 '-z+1/4, y, -x-1/4'
167 'z+1/2, -y-3/4, -x+1/4'
168 'z, y-1/2, x'
169 '-x+1/2, -y+1/2, -z'
170 'x+1/4, y-1/4, -z-1/2'
171 'x-1/4, -y, z-1/4'
172 '-x, y+1/4, z-3/4'
173 '-z+1/2, -x+1/2, -y'
174 '-z, x+1/4, y-3/4'
175 'z+1/4, x-1/4, -y-1/2'
176 'z-1/4, -x, y-1/4'
177 '-y+1/2, -z+1/2, -x'
178 'y-1/4, -z, x-1/4'
179 '-y, z+1/4, x-3/4'
180 'y+1/4, z-1/4, -x-1/2'
181 '-y-1/4, -x+1/4, z'
182 'y, x, z-1/2'
183 '-y+1/4, x+1/2, -z-3/4'
184 'y+1/2, -x-1/4, -z-1/4'
185 '-x-1/4, -z+1/4, y'
186 'x+1/2, -z-1/4, -y-1/4'
187 'x, z, y-1/2'
188 '-x+1/4, z+1/2, -y-3/4'
189 '-z-1/4, -y+1/4, x'
190 '-z+1/4, y+1/2, -x-3/4'
191 'z+1/2, -y-1/4, -x-1/4'
192 'z, y, x-1/2'

loop_
_atom_site_label
_atom_site_type_symbol
_atom_site_fract_x
_atom_site_fract_y
_atom_site_fract_z
_atom_site_U_iso_or_equiv
_atom_site_adp_type
_atom_site_occupancy
_atom_site_symmetry_multiplicity
_atom_site_calc_flag
_atom_site_refinement_flags
Dy1 Dy 0.2500 0.0000 0.0000 0.0311(2) Uani 1 6 d S
Ca1 Ca 0.5000 0.0000 0.0000 0.0317(5) Uani 1 6 d S
O1 O 0.31518(9) 0.06518(9) 0.0000 0.0436(8) Uani 1 2 d S
O2 O 0.33378(8) -0.02950(9) 0.00867(9) 0.0453(6) Uani 1 1 d .
O3 O 0.41616(9) -0.01988(11) 0.01467(10) 0.0519(7) Uani 1 1 d .
C1 C 0.36640(15) 0.05280(16) 0.0045(2) 0.0718(14) Uani 1 1 d .
H1A H 0.3806 0.0696 0.0338 0.086 Uiso 1 1 calc R
H1B H 0.3845 0.0644 -0.0252 0.086 Uiso 1 1 calc R
C2 C 0.37260(16) -0.00301(13) 0.00986(16) 0.0420(10) Uani 1 1 d .
Ca2 Ca 0.1250 0.1250 0.1250 0.0611(8) Uani 1 12 d S
O1W O 0.03780(18) 0.1250 0.1250 0.107(2) Uani 1 2 d S
H1W H 0.0194 0.0994 0.1307 0.160 Uiso 1 1 d R
O2W O 0.3257(5) 0.1250 0.1250 0.171(8) Uani 0.50 2 d SP
H2W H 0.3129 0.1292 0.0966 0.257 Uiso 0.50 1 d PR

loop_
_atom_site_aniso_label
_atom_site_aniso_U_11
_atom_site_aniso_U_22
_atom_site_aniso_U_33
_atom_site_aniso_U_23
_atom_site_aniso_U_13
_atom_site_aniso_U_12
Dy1 0.0311(2) 0.0311(2) 0.0311(2) 0.00533(10) -0.00533(10) -0.00533(10)
Ca1 0.0317(5) 0.0317(5) 0.0317(5) -0.0030(3) -0.0030(3) -0.0030(3)
O1 0.0352(11) 0.0352(11) 0.060(2) 0.0095(10) -0.0095(10) -0.0029(13)
O2 0.0326(12) 0.0413(13) 0.0619(15) 0.0055(10) -0.0082(10) -0.0037(10)
O3 0.0343(14) 0.0594(15) 0.0620(15) 0.0083(14) -0.0025(11) 0.0006(11)
C1 0.035(2) 0.051(2) 0.129(4) 0.018(2) -0.016(2) -0.0080(17)
C2 0.036(2) 0.049(2) 0.0407(18) 0.0029(14) -0.0046(14) -0.0031(14)
Ca2 0.0611(8) 0.0611(8) 0.0611(8) 0.000 0.000 0.000
O1W 0.059(3) 0.056(3) 0.205(7) 0.007(3) 0.000 0.000
O2W 0.087(9) 0.105(10) 0.32(3) 0.011(12) 0.000 0.000

loop_
_atom_type_symbol
_atom_type_description
_atom_type_scat_dispersion_real
_atom_type_scat_dispersion_imag
_atom_type_scat_source
C C 0.0181 0.0091 'International Tables Vol C Tables 4.2.6.8 and 6.1.1.4'
H H 0.0000 0.0000 'International Tables Vol C Tables 4.2.6.8 and 6.1.1.4'
Ca Ca 0.3641 1.2855 'International Tables Vol C Tables 4.2.6.8 and 6.1.1.4'
Dy Dy -9.8046 9.8477 'International Tables Vol C Tables 4.2.6.8 and 6.1.1.4'
O O 0.0492 0.0322 'International Tables Vol C Tables 4.2.6.8 and 6.1.1.4'

loop_
_geom_angle_atom_site_label_1
_geom_angle_atom_site_label_2
_geom_angle_atom_site_label_3
_geom_angle
_geom_angle_site_symmetry_1
_geom_angle_site_symmetry_3
O2 Dy1 O2 144.79(12) 22_554 82_445
O2 Dy1 O2 79.23(9) 22_554 85_445
O2 Dy1 O2 85.80(12) 82_445 85_445
O2 Dy1 O2 85.80(12) 22_554 .
O2 Dy1 O2 79.23(9) 82_445 .
O2 Dy1 O2 129.05(11) 85_445 .
O2 Dy1 O2 129.05(11) 22_554 31_544
O2 Dy1 O2 79.23(9) 82_445 31_544
O2 Dy1 O2 144.79(12) 85_445 31_544
O2 Dy1 O2 79.23(9) . 31_544
O2 Dy1 O2 79.23(9) 22_554 43_544
O2 Dy1 O2 129.05(11) 82_445 43_544
O2 Dy1 O2 79.23(9) 85_445 43_544
O2 Dy1 O2 144.79(12) . 43_544
O2 Dy1 O2 85.80(12) 31_544 43_544
O2 Dy1 O1 72.40(6) 22_554 .
O2 Dy1 O1 72.40(6) 82_445 .
O2 Dy1 O1 64.53(6) 85_445 .
O2 Dy1 O1 64.53(6) . .
O2 Dy1 O1 137.10(6) 31_544 .
O2 Dy1 O1 137.10(6) 43_544 .
O2 Dy1 O1 137.10(6) 22_554 82_445
O2 Dy1 O1 64.52(6) 82_445 82_445
O2 Dy1 O1 72.40(6) 85_445 82_445
O2 Dy1 O1 137.10(6) . 82_445
O2 Dy1 O1 72.40(6) 31_544 82_445
O2 Dy1 O1 64.53(6) 43_544 82_445
O1 Dy1 O1 120.0 . 82_445
O2 Dy1 O1 64.52(6) 22_554 31_544
O2 Dy1 O1 137.10(6) 82_445 31_544
O2 Dy1 O1 137.10(6) 85_445 31_544
O2 Dy1 O1 72.39(6) . 31_544
O2 Dy1 O1 64.53(6) 31_544 31_544
O2 Dy1 O1 72.40(6) 43_544 31_544
O1 Dy1 O1 120.0 . 31_544
O1 Dy1 O1 120.0 82_445 31_544
O3 Ca1 O3 88.91(9) 97_655 173
O3 Ca1 O3 180.0 97_655 .
O3 Ca1 O3 91.09(9) 173 .
O3 Ca1 O3 91.09(9) 97_655 77_545
O3 Ca1 O3 180.0 173 77_545
O3 Ca1 O3 88.91(9) . 77_545
O3 Ca1 O3 88.91(9) 97_655 153
O3 Ca1 O3 88.91(9) 173 153
O3 Ca1 O3 91.09(9) . 153
O3 Ca1 O3 91.09(9) 77_545 153
O3 Ca1 O3 91.09(9) 97_655 57_554
O3 Ca1 O3 91.09(9) 173 57_554
O3 Ca1 O3 88.91(9) . 57_554
O3 Ca1 O3 88.91(9) 77_545 57_554
O3 Ca1 O3 180.0 153 57_554
C1 O1 C1 117.4(4) 85_445 .
C1 O1 Dy1 121.3(2) 85_445 .
C1 O1 Dy1 121.3(2) . .
C2 O2 Dy1 126.3(2) . .
C2 O3 Ca1 142.3(3) . .
O1 C1 C2 110.2(3) . .
O3 C2 O2 124.5(3) . .
O3 C2 C1 117.9(3) . .
O2 C2 C1 117.7(3) . .
O1W Ca2 O1W 90.0 54_454 26_544
O1W Ca2 O1W 90.0 54_454 .
O1W Ca2 O1W 180.0 26_544 .
O1W Ca2 O1W 180.0 54_454 5
O1W Ca2 O1W 90.0 26_544 5
O1W Ca2 O1W 90.0 . 5
O1W Ca2 O1W 90.0 54_454 82_445
O1W Ca2 O1W 90.0 26_544 82_445
O1W Ca2 O1W 90.0 . 82_445
O1W Ca2 O1W 90.0 5 82_445
O1W Ca2 O1W 90.0 54_454 9
O1W Ca2 O1W 90.0 26_544 9
O1W Ca2 O1W 90.0 . 9
O1W Ca2 O1W 90.0 5 9
O1W Ca2 O1W 180.0 82_445 9

loop_
_geom_bond_atom_site_label_1
_geom_bond_atom_site_label_2
_geom_bond_distance
_geom_bond_site_symmetry_2
Dy1 O2 2.363(2) 22_554
Dy1 O2 2.363(2) 82_445
Dy1 O2 2.363(2) 85_445
Dy1 O2 2.363(2) .
Dy1 O2 2.363(2) 31_544
Dy1 O2 2.363(2) 43_544
Dy1 O1 2.440(3) .
Dy1 O1 2.440(3) 82_445
Dy1 O1 2.440(3) 31_544
Ca1 O3 2.314(3) 97_655
Ca1 O3 2.314(3) 173
Ca1 O3 2.314(3) .
Ca1 O3 2.314(3) 77_545
Ca1 O3 2.314(3) 153
Ca1 O3 2.314(3) 57_554
O1 C1 1.400(4) 85_445
O1 C1 1.400(4) .
O2 C2 1.245(5) .
O3 C2 1.243(5) .
C1 C2 1.493(5) .
Ca2 O1W 2.309(5) 54_454
Ca2 O1W 2.309(5) 26_544
Ca2 O1W 2.309(5) .
Ca2 O1W 2.309(5) 5
Ca2 O1W 2.309(5) 82_445
Ca2 O1W 2.309(5) 9
